data_7042233
loop_
_publ_author_name
'Salom\'on-Flores, Mar\'ia K'
'Bazany-Rodr\'iguez, Iv\'an J'
'Mart\'inez-Otero, Diego'
'Garc\'ia-Eleno, Marco A'
'Guerra-Garc\'ia, Jorge J'
'Morales-Morales, David'
'Dorazco-Gonz\'alez, Alejandro'

_publ_section_title
;
 Bifunctional colorimetric chemosensing of fluoride and cyanide ions by
 nickel-POCOP pincer receptors.
;
_journal_issue 15
_journal_name_full 'Dalton transactions (Cambridge, England : 2003)'
_journal_page_first 4950
_journal_page_last 4959
_journal_paper_doi 10.1039/c6dt04897h
_journal_volume 46
_journal_year 2017
_chemical_formula_moiety 'C30 H23 Br0.69 Cl0.31 Ni O3 P2'
_chemical_formula_sum 'C30 H23 Br0.69 Cl0.31 Ni O3 P2'
_chemical_formula_weight 618.14
_space_group_crystal_system monoclinic
_space_group_IT_number 14
_space_group_name_Hall '-P 2yn'
_space_group_name_H-M_alt 'P 1 21/n 1'
_symmetry_space_group_name_Hall '-P 2yn'
_symmetry_space_group_name_H-M 'P 1 21/n 1'
_atom_sites_solution_hydrogens mixed
_audit_creation_method SHELXL-2014/7
_audit_update_record
;
2016-07-20 deposited with the CCDC.
2017-02-23 downloaded from the CCDC.
;
_cell_angle_alpha 90
_cell_angle_beta 118.3130(8)
_cell_angle_gamma 90
_cell_formula_units_Z 4
_cell_length_a 16.4872(4)
_cell_length_b 10.6284(2)
_cell_length_c 16.6583(4)
_cell_measurement_reflns_used 5805
_cell_measurement_temperature 100(2)
_cell_measurement_theta_max 27.35
_cell_measurement_theta_min 2.38
_cell_volume 2569.87(10)
_computing_cell_refinement 'Bruker SAINT'
_computing_data_collection 'Bruker APEX2'
_computing_data_reduction 'Bruker SAINT'
_computing_molecular_graphics 'Bruker SHELXTL'
_computing_publication_material 'Bruker SHELXTL'
_computing_structure_refinement 'SHELXL-2014/7 (Sheldrick, 2014)'
_computing_structure_solution 'SHELXS-97 (Sheldrick 2008)'
_diffrn_ambient_temperature 100(2)
_diffrn_measured_fraction_theta_full 0.999
_diffrn_measured_fraction_theta_max 0.999
_diffrn_measurement_device_type 'Bruker APEX-II CCD'
_diffrn_measurement_method '\w scans'
_diffrn_radiation_monochromator mirrors
_diffrn_radiation_type MoK\a
_diffrn_radiation_wavelength 0.71073
_diffrn_reflns_av_R_equivalents 0.0418
_diffrn_reflns_av_unetI/netI 0.0371
_diffrn_reflns_Laue_measured_fraction_full 0.999
_diffrn_reflns_Laue_measured_fraction_max 0.999
_diffrn_reflns_limit_h_max 21
_diffrn_reflns_limit_h_min -20
_diffrn_reflns_limit_k_max 13
_diffrn_reflns_limit_k_min -13
_diffrn_reflns_limit_l_max 21
_diffrn_reflns_limit_l_min -21
_diffrn_reflns_number 23685
_diffrn_reflns_point_group_measured_fraction_full 0.999
_diffrn_reflns_point_group_measured_fraction_max 0.999
_diffrn_reflns_theta_full 25.242
_diffrn_reflns_theta_max 27.443
_diffrn_reflns_theta_min 2.367
_diffrn_source 'Incoatec ImuS'
_exptl_absorpt_coefficient_mu 2.013
_exptl_absorpt_correction_T_max 0.7456
_exptl_absorpt_correction_T_min 0.6542
_exptl_absorpt_correction_type multi-scan
_exptl_absorpt_process_details 'SADABS 2014/5, Sheldrick'
_exptl_crystal_colour yellow
_exptl_crystal_density_diffrn 1.598
_exptl_crystal_description Prism
_exptl_crystal_F_000 1257
_exptl_crystal_preparation ', Luminescent,spectroscopic '
_exptl_crystal_size_max 0.201
_exptl_crystal_size_mid 0.164
_exptl_crystal_size_min 0.156
_refine_diff_density_max 0.533
_refine_diff_density_min -0.295
_refine_diff_density_rms 0.074
_refine_ls_extinction_method none
_refine_ls_goodness_of_fit_ref 1.037
_refine_ls_hydrogen_treatment mixed
_refine_ls_matrix_type full
_refine_ls_number_parameters 341
_refine_ls_number_reflns 5861
_refine_ls_number_restraints 3
_refine_ls_restrained_S_all 1.038
_refine_ls_R_factor_all 0.0380
_refine_ls_R_factor_gt 0.0297
_refine_ls_shift/su_max 0.001
_refine_ls_shift/su_mean 0.000
_refine_ls_structure_factor_coef Fsqd
_refine_ls_weighting_details 'w=1/[\s^2^(Fo^2^)+(0.0293P)^2^+1.3580P] where P=(Fo^2^+2Fc^2^)/3'
_refine_ls_weighting_scheme calc
_refine_ls_wR_factor_gt 0.0675
_refine_ls_wR_factor_ref 0.0708
_reflns_Friedel_coverage 0.000
_reflns_number_gt 4989
_reflns_number_total 5861
_reflns_threshold_expression 'I > 2\s(I)'
_cod_data_source_file c6dt04897h2.cif
_cod_data_source_block mo_216DGA16_0m
_cod_depositor_comments 'Adding full bibliography for 7042233.cif.'
_cod_database_code 7042233
_shelx_shelxl_version_number 2014/7
_shelx_space_group_comment
; 
The symmetry employed for this shelxl refinement is uniquely defined 
by the following loop, which should always be used as a source of 
symmetry information in preference to the above space-group names. 
They are only intended as comments. 
;
_shelx_estimated_absorpt_t_min 0.688
_shelx_estimated_absorpt_t_max 0.744

loop_
_space_group_symop_operation_xyz
'x, y, z'
'-x+1/2, y+1/2, -z+1/2'
'-x, -y, -z'
'x-1/2, -y-1/2, z-1/2'

loop_
_atom_site_label
_atom_site_type_symbol
_atom_site_fract_x
_atom_site_fract_y
_atom_site_fract_z
_atom_site_U_iso_or_equiv
_atom_site_adp_type
_atom_site_occupancy
_atom_site_site_symmetry_order
_atom_site_calc_flag
_atom_site_refinement_flags_posn
_atom_site_refinement_flags_adp
_atom_site_refinement_flags_occupancy
_atom_site_disorder_assembly
_atom_site_disorder_group
Br1 Br 0.4424(2) 0.77160(17) 0.7486(3) 0.01550(16) Uani 0.686(2) 1 d D . P A 1
Cl1 Cl 0.4464(14) 0.7603(10) 0.7489(14) 0.01550(16) Uani 0.314(2) 1 d D . P A 2
Ni1 Ni 0.48281(2) 0.56037(2) 0.75361(2) 0.01084(8) Uani 1 1 d D . . . .
P1 P 0.61487(4) 0.57631(5) 0.75536(4) 0.01265(12) Uani 1 1 d . . . . .
P2 P 0.36045(4) 0.48808(5) 0.75304(4) 0.01175(12) Uani 1 1 d . . . . .
O1 O 0.65328(10) 0.43155(13) 0.76244(10) 0.0165(3) Uani 1 1 d . . . . .
O2 O 0.57687(12) 0.00668(14) 0.76887(13) 0.0260(4) Uani 1 1 d D . . . .
H2 H 0.5356(16) -0.040(2) 0.764(2) 0.039 Uiso 1 1 d D U . . .
O3 O 0.36699(10) 0.33310(13) 0.75294(10) 0.0150(3) Uani 1 1 d . . . . .
C1 C 0.50886(14) 0.38728(18) 0.75686(13) 0.0125(4) Uani 1 1 d . . . . .
C2 C 0.59133(14) 0.34338(18) 0.76295(14) 0.0137(4) Uani 1 1 d . . . . .
C3 C 0.61534(15) 0.21809(19) 0.76945(14) 0.0166(4) Uani 1 1 d . . . . .
H3 H 0.6735 0.1931 0.7761 0.020 Uiso 1 1 calc R U . . .
C4 C 0.55145(15) 0.1293(2) 0.76591(14) 0.0173(4) Uani 1 1 d . . . . .
C5 C 0.46758(15) 0.16577(19) 0.76008(14) 0.0150(4) Uani 1 1 d . . . . .
H5 H 0.4244 0.1053 0.7585 0.018 Uiso 1 1 calc R U . . .
C6 C 0.44959(14) 0.29425(19) 0.75662(13) 0.0129(4) Uani 1 1 d . . . . .
C7 C 0.61844(14) 0.63237(19) 0.65440(14) 0.0143(4) Uani 1 1 d . . . . .
C8 C 0.62609(16) 0.7606(2) 0.64227(15) 0.0197(5) Uani 1 1 d . . . . .
H8 H 0.6320 0.8188 0.6880 0.024 Uiso 1 1 calc R U . . .
C9 C 0.62497(16) 0.8027(2) 0.56297(15) 0.0227(5) Uani 1 1 d . . . . .
H9 H 0.6304 0.8902 0.5547 0.027 Uiso 1 1 calc R U . . .
C10 C 0.61600(16) 0.7190(2) 0.49591(15) 0.0220(5) Uani 1 1 d . . . . .
H10 H 0.6142 0.7488 0.4413 0.026 Uiso 1 1 calc R U . . .
C11 C 0.6097(2) 0.5922(2) 0.50844(17) 0.0332(6) Uani 1 1 d . . . . .
H11 H 0.6042 0.5344 0.4627 0.040 Uiso 1 1 calc R U . . .
C12 C 0.61119(19) 0.5483(2) 0.58772(17) 0.0289(6) Uani 1 1 d . . . . .
H12 H 0.6073 0.4605 0.5962 0.035 Uiso 1 1 calc R U . . .
C13 C 0.71254(14) 0.64983(19) 0.84908(14) 0.0141(4) Uani 1 1 d . . . . .
C14 C 0.70197(16) 0.7371(2) 0.90545(15) 0.0207(5) Uani 1 1 d . . . . .
H14 H 0.6421 0.7623 0.8939 0.025 Uiso 1 1 calc R U . . .
C15 C 0.77951(16) 0.7874(2) 0.97888(16) 0.0242(5) Uani 1 1 d . . . . .
H15 H 0.7726 0.8473 1.0175 0.029 Uiso 1 1 calc R U . . .
C16 C 0.86663(16) 0.7505(2) 0.99603(15) 0.0232(5) Uani 1 1 d . . . . .
H16 H 0.9194 0.7844 1.0467 0.028 Uiso 1 1 calc R U . . .
C17 C 0.87708(16) 0.6642(2) 0.93951(16) 0.0227(5) Uani 1 1 d . . . . .
H17 H 0.9370 0.6395 0.9510 0.027 Uiso 1 1 calc R U . . .
C18 C 0.80049(15) 0.6138(2) 0.86638(15) 0.0197(5) Uani 1 1 d . . . . .
H18 H 0.8079 0.5543 0.8278 0.024 Uiso 1 1 calc R U . . .
C19 C 0.25066(14) 0.51618(19) 0.65470(13) 0.0139(4) Uani 1 1 d . . . . .
C20 C 0.21456(16) 0.4315(2) 0.58163(15) 0.0205(5) Uani 1 1 d . . . . .
H20 H 0.2453 0.3544 0.5854 0.025 Uiso 1 1 calc R U . . .
C21 C 0.13324(17) 0.4611(2) 0.50333(15) 0.0260(5) Uani 1 1 d . . . . .
H21 H 0.1085 0.4039 0.4536 0.031 Uiso 1 1 calc R U . . .
C22 C 0.08858(16) 0.5725(2) 0.49758(16) 0.0252(5) Uani 1 1 d . . . . .
H22 H 0.0334 0.5922 0.4437 0.030 Uiso 1 1 calc R U . . .
C23 C 0.12364(16) 0.6563(2) 0.56985(16) 0.0224(5) Uani 1 1 d . . . . .
H23 H 0.0921 0.7328 0.5658 0.027 Uiso 1 1 calc R U . . .
C24 C 0.20488(15) 0.6288(2) 0.64830(15) 0.0183(4) Uani 1 1 d . . . . .
H24 H 0.2292 0.6868 0.6976 0.022 Uiso 1 1 calc R U . . .
C25 C 0.34200(15) 0.52327(18) 0.84915(14) 0.0138(4) Uani 1 1 d . . . . .
C26 C 0.26304(15) 0.4796(2) 0.85111(15) 0.0173(4) Uani 1 1 d . . . . .
H26 H 0.2186 0.4318 0.8015 0.021 Uiso 1 1 calc R U . . .
C27 C 0.24955(16) 0.5060(2) 0.92529(15) 0.0208(5) Uani 1 1 d . . . . .
H27 H 0.1960 0.4760 0.9268 0.025 Uiso 1 1 calc R U . . .
C28 C 0.31424(17) 0.5762(2) 0.99740(15) 0.0219(5) Uani 1 1 d . . . . .
H28 H 0.3044 0.5951 1.0479 0.026 Uiso 1 1 calc R U . . .
C29 C 0.39291(17) 0.6189(2) 0.99634(15) 0.0224(5) Uani 1 1 d . . . . .
H29 H 0.4373 0.6661 1.0463 0.027 Uiso 1 1 calc R U . . .
C30 C 0.40712(16) 0.5927(2) 0.92197(15) 0.0190(5) Uani 1 1 d . . . . .
H30 H 0.4611 0.6222 0.9210 0.023 Uiso 1 1 calc R U . . .

loop_
_atom_site_aniso_label
_atom_site_aniso_U_11
_atom_site_aniso_U_22
_atom_site_aniso_U_33
_atom_site_aniso_U_23
_atom_site_aniso_U_13
_atom_site_aniso_U_12
Br1 0.0152(4) 0.0088(4) 0.02192(15) 0.0003(4) 0.0083(2) 0.0012(4)
Cl1 0.0152(4) 0.0088(4) 0.02192(15) 0.0003(4) 0.0083(2) 0.0012(4)
Ni1 0.01119(14) 0.01037(13) 0.01229(13) -0.00024(9) 0.00666(11) -0.00070(10)
P1 0.0131(3) 0.0122(2) 0.0147(3) -0.00029(19) 0.0083(2) -0.0007(2)
P2 0.0114(3) 0.0119(2) 0.0133(2) -0.00004(19) 0.0069(2) -0.0007(2)
O1 0.0154(8) 0.0131(7) 0.0258(8) 0.0004(6) 0.0135(7) -0.0002(6)
O2 0.0296(10) 0.0099(7) 0.0464(11) -0.0010(7) 0.0244(9) 0.0004(7)
O3 0.0137(7) 0.0121(7) 0.0219(8) -0.0003(6) 0.0107(6) -0.0015(6)
C1 0.0169(10) 0.0126(9) 0.0085(9) -0.0001(7) 0.0065(8) 0.0001(8)
C2 0.0147(10) 0.0141(10) 0.0140(10) -0.0010(8) 0.0083(8) -0.0025(8)
C3 0.0167(11) 0.0150(10) 0.0219(11) 0.0009(8) 0.0123(9) 0.0038(9)
C4 0.0237(12) 0.0125(10) 0.0184(11) 0.0003(8) 0.0123(9) 0.0029(9)
C5 0.0178(11) 0.0133(10) 0.0162(10) 0.0007(8) 0.0100(9) -0.0013(8)
C6 0.0137(10) 0.0174(10) 0.0089(9) 0.0002(7) 0.0065(8) 0.0007(8)
C7 0.0115(10) 0.0174(10) 0.0151(10) -0.0008(8) 0.0071(8) -0.0012(8)
C8 0.0221(12) 0.0183(11) 0.0202(11) -0.0022(8) 0.0113(10) -0.0010(9)
C9 0.0254(12) 0.0192(11) 0.0233(12) 0.0034(9) 0.0115(10) -0.0010(10)
C10 0.0249(12) 0.0280(12) 0.0184(11) 0.0023(9) 0.0148(10) 0.0015(10)
C11 0.0582(19) 0.0277(13) 0.0240(13) -0.0043(10) 0.0279(13) 0.0008(13)
C12 0.0485(17) 0.0180(11) 0.0278(13) -0.0008(10) 0.0242(12) -0.0035(11)
C13 0.0146(10) 0.0141(10) 0.0153(10) 0.0033(8) 0.0084(9) -0.0011(8)
C14 0.0169(11) 0.0241(11) 0.0228(11) -0.0027(9) 0.0109(10) -0.0026(9)
C15 0.0226(12) 0.0278(12) 0.0228(12) -0.0084(10) 0.0114(10) -0.0053(10)
C16 0.0209(12) 0.0263(12) 0.0185(11) 0.0003(9) 0.0063(10) -0.0052(10)
C17 0.0143(11) 0.0270(12) 0.0260(12) 0.0021(9) 0.0089(10) 0.0004(9)
C18 0.0209(12) 0.0185(11) 0.0215(11) -0.0004(9) 0.0115(10) -0.0003(9)
C19 0.0125(10) 0.0178(10) 0.0132(10) 0.0000(8) 0.0076(8) -0.0032(8)
C20 0.0257(12) 0.0187(11) 0.0185(11) -0.0021(8) 0.0118(10) -0.0044(9)
C21 0.0249(13) 0.0322(13) 0.0141(11) -0.0031(9) 0.0037(10) -0.0116(11)
C22 0.0149(11) 0.0385(14) 0.0181(11) 0.0106(10) 0.0044(9) -0.0035(10)
C23 0.0164(11) 0.0299(13) 0.0234(12) 0.0064(9) 0.0115(10) 0.0029(10)
C24 0.0164(11) 0.0222(11) 0.0177(10) -0.0009(9) 0.0093(9) -0.0001(9)
C25 0.0159(10) 0.0129(10) 0.0154(10) 0.0019(8) 0.0096(9) 0.0027(8)
C26 0.0168(11) 0.0183(10) 0.0176(10) 0.0002(8) 0.0087(9) -0.0017(9)
C27 0.0192(12) 0.0259(12) 0.0227(11) 0.0055(9) 0.0144(10) 0.0027(10)
C28 0.0307(13) 0.0228(11) 0.0170(11) 0.0037(9) 0.0153(10) 0.0059(10)
C29 0.0269(13) 0.0244(12) 0.0131(10) -0.0005(9) 0.0072(9) -0.0006(10)
C30 0.0177(11) 0.0218(11) 0.0179(11) 0.0001(8) 0.0088(9) -0.0024(9)

loop_
_atom_type_symbol
_atom_type_description
_atom_type_scat_dispersion_real
_atom_type_scat_dispersion_imag
_atom_type_scat_source
C C 0.0033 0.0016 'International Tables Vol C Tables 4.2.6.8 and 6.1.1.4'
H H 0.0000 0.0000 'International Tables Vol C Tables 4.2.6.8 and 6.1.1.4'
O O 0.0106 0.0060 'International Tables Vol C Tables 4.2.6.8 and 6.1.1.4'
P P 0.1023 0.0942 'International Tables Vol C Tables 4.2.6.8 and 6.1.1.4'
Cl Cl 0.1484 0.1585 'International Tables Vol C Tables 4.2.6.8 and 6.1.1.4'
Ni Ni 0.3393 1.1124 'International Tables Vol C Tables 4.2.6.8 and 6.1.1.4'
Br Br -0.2901 2.4595 'International Tables Vol C Tables 4.2.6.8 and 6.1.1.4'

loop_
_geom_angle_atom_site_label_1
_geom_angle_atom_site_label_2
_geom_angle_atom_site_label_3
_geom_angle
C1 Ni1 P2 81.50(7)
C1 Ni1 P1 82.08(7)
P2 Ni1 P1 163.58(2)
C1 Ni1 Cl1 177.5(6)
P2 Ni1 Cl1 96.0(6)
P1 Ni1 Cl1 100.4(6)
C1 Ni1 Br1 176.76(12)
P2 Ni1 Br1 95.28(10)
P1 Ni1 Br1 101.14(10)
O1 P1 C13 100.81(9)
O1 P1 C7 101.13(9)
C13 P1 C7 104.61(9)
O1 P1 Ni1 106.10(6)
C13 P1 Ni1 121.56(7)
C7 P1 Ni1 119.17(7)
O3 P2 C19 101.69(9)
O3 P2 C25 104.26(8)
C19 P2 C25 104.67(10)
O3 P2 Ni1 107.11(6)
C19 P2 Ni1 118.72(7)
C25 P2 Ni1 118.27(7)
C2 O1 P1 111.82(13)
C4 O2 H2 111(2)
C6 O3 P2 110.97(12)
C6 C1 C2 114.98(18)
C6 C1 Ni1 122.99(16)
C2 C1 Ni1 121.99(15)
C3 C2 O1 117.87(18)
C3 C2 C1 124.22(19)
O1 C2 C1 117.91(17)
C2 C3 C4 117.9(2)
C2 C3 H3 121.1
C4 C3 H3 121.1
O2 C4 C3 115.63(19)
O2 C4 C5 123.1(2)
C3 C4 C5 121.27(19)
C6 C5 C4 117.39(19)
C6 C5 H5 121.3
C4 C5 H5 121.3
C1 C6 C5 124.20(19)
C1 C6 O3 117.38(18)
C5 C6 O3 118.42(18)
C12 C7 C8 119.6(2)
C12 C7 P1 120.23(17)
C8 C7 P1 120.12(16)
C9 C8 C7 119.6(2)
C9 C8 H8 120.2
C7 C8 H8 120.2
C10 C9 C8 120.7(2)
C10 C9 H9 119.7
C8 C9 H9 119.7
C11 C10 C9 119.7(2)
C11 C10 H10 120.1
C9 C10 H10 120.1
C10 C11 C12 120.4(2)
C10 C11 H11 119.8
C12 C11 H11 119.8
C7 C12 C11 120.0(2)
C7 C12 H12 120.0
C11 C12 H12 120.0
C14 C13 C18 119.8(2)
C14 C13 P1 121.85(16)
C18 C13 P1 118.34(16)
C13 C14 C15 119.6(2)
C13 C14 H14 120.2
C15 C14 H14 120.2
C16 C15 C14 120.3(2)
C16 C15 H15 119.8
C14 C15 H15 119.8
C15 C16 C17 120.0(2)
C15 C16 H16 120.0
C17 C16 H16 120.0
C18 C17 C16 120.1(2)
C18 C17 H17 120.0
C16 C17 H17 120.0
C17 C18 C13 120.2(2)
C17 C18 H18 119.9
C13 C18 H18 119.9
C24 C19 C20 119.7(2)
C24 C19 P2 119.17(16)
C20 C19 P2 120.95(17)
C21 C20 C19 119.5(2)
C21 C20 H20 120.2
C19 C20 H20 120.2
C22 C21 C20 120.4(2)
C22 C21 H21 119.8
C20 C21 H21 119.8
C21 C22 C23 120.3(2)
C21 C22 H22 119.8
C23 C22 H22 119.8
C22 C23 C24 120.1(2)
C22 C23 H23 120.0
C24 C23 H23 120.0
C23 C24 C19 120.0(2)
C23 C24 H24 120.0
C19 C24 H24 120.0
C30 C25 C26 119.88(19)
C30 C25 P2 119.91(17)
C26 C25 P2 120.20(16)
C27 C26 C25 120.0(2)
C27 C26 H26 120.0
C25 C26 H26 120.0
C26 C27 C28 119.9(2)
C26 C27 H27 120.0
C28 C27 H27 120.0
C29 C28 C27 120.4(2)
C29 C28 H28 119.8
C27 C28 H28 119.8
C28 C29 C30 120.0(2)
C28 C29 H29 120.0
C30 C29 H29 120.0
C25 C30 C29 119.7(2)
C25 C30 H30 120.1
C29 C30 H30 120.1

loop_
_geom_bond_atom_site_label_1
_geom_bond_atom_site_label_2
_geom_bond_distance
Br1 Ni1 2.3322(15)
Cl1 Ni1 2.199(9)
Ni1 C1 1.884(2)
Ni1 P2 2.1546(6)
Ni1 P1 2.1701(6)
P1 O1 1.6466(15)
P1 C13 1.805(2)
P1 C7 1.811(2)
P2 O3 1.6508(14)
P2 C19 1.799(2)
P2 C25 1.805(2)
O1 C2 1.389(2)
O2 C4 1.363(3)
O2 H2 0.815(17)
O3 C6 1.396(2)
C1 C6 1.389(3)
C1 C2 1.395(3)
C2 C3 1.379(3)
C3 C4 1.394(3)
C3 H3 0.9500
C4 C5 1.394(3)
C5 C6 1.393(3)
C5 H5 0.9500
C7 C12 1.386(3)
C7 C8 1.392(3)
C8 C9 1.387(3)
C8 H8 0.9500
C9 C10 1.380(3)
C9 H9 0.9500
C10 C11 1.375(3)
C10 H10 0.9500
C11 C12 1.390(3)
C11 H11 0.9500
C12 H12 0.9500
C13 C14 1.388(3)
C13 C18 1.391(3)
C14 C15 1.390(3)
C14 H14 0.9500
C15 C16 1.382(3)
C15 H15 0.9500
C16 C17 1.383(3)
C16 H16 0.9500
C17 C18 1.381(3)
C17 H17 0.9500
C18 H18 0.9500
C19 C24 1.392(3)
C19 C20 1.400(3)
C20 C21 1.393(3)
C20 H20 0.9500
C21 C22 1.374(4)
C21 H21 0.9500
C22 C23 1.384(3)
C22 H22 0.9500
C23 C24 1.388(3)
C23 H23 0.9500
C24 H24 0.9500
C25 C30 1.391(3)
C25 C26 1.397(3)
C26 C27 1.384(3)
C26 H26 0.9500
C27 C28 1.386(3)
C27 H27 0.9500
C28 C29 1.382(3)
C28 H28 0.9500
C29 C30 1.394(3)
C29 H29 0.9500
C30 H30 0.9500

loop_
_geom_hbond_atom_site_label_D
_geom_hbond_atom_site_label_H
_geom_hbond_atom_site_label_A
_geom_hbond_distance_DH
_geom_hbond_distance_HA
_geom_hbond_distance_DA
_geom_hbond_angle_DHA
_geom_hbond_site_symmetry_A
O2 H2 Br1 0.815(17) 2.460(19) 3.250(4) 164(3) 1_545
O2 H2 Cl1 0.815(17) 2.52(3) 3.304(18) 161(3) 1_545

loop_
_geom_torsion_atom_site_label_1
_geom_torsion_atom_site_label_2
_geom_torsion_atom_site_label_3
_geom_torsion_atom_site_label_4
_geom_torsion
C13 P1 O1 C2 129.03(14)
C7 P1 O1 C2 -123.56(14)
Ni1 P1 O1 C2 1.46(14)
C19 P2 O3 C6 127.43(13)
C25 P2 O3 C6 -123.94(13)
Ni1 P2 O3 C6 2.18(13)
P2 Ni1 C1 C6 0.67(15)
P1 Ni1 C1 C6 -179.37(17)
P2 Ni1 C1 C2 -177.02(17)
P1 Ni1 C1 C2 2.94(15)
P1 O1 C2 C3 -179.45(15)
P1 O1 C2 C1 0.5(2)
C6 C1 C2 C3 -0.8(3)
Ni1 C1 C2 C3 177.11(16)
C6 C1 C2 O1 179.26(17)
Ni1 C1 C2 O1 -2.9(3)
O1 C2 C3 C4 -177.23(18)
C1 C2 C3 C4 2.8(3)
C2 C3 C4 O2 177.43(19)
C2 C3 C4 C5 -2.8(3)
O2 C4 C5 C6 -179.36(19)
C3 C4 C5 C6 0.9(3)
C2 C1 C6 C5 -1.4(3)
Ni1 C1 C6 C5 -179.19(15)
C2 C1 C6 O3 178.44(16)
Ni1 C1 C6 O3 0.6(2)
C4 C5 C6 C1 1.3(3)
C4 C5 C6 O3 -178.52(17)
P2 O3 C6 C1 -1.9(2)
P2 O3 C6 C5 177.91(15)
O1 P1 C7 C12 26.5(2)
C13 P1 C7 C12 131.0(2)
Ni1 P1 C7 C12 -89.2(2)
O1 P1 C7 C8 -155.12(17)
C13 P1 C7 C8 -50.7(2)
Ni1 P1 C7 C8 89.19(18)
C12 C7 C8 C9 1.0(3)
P1 C7 C8 C9 -177.38(17)
C7 C8 C9 C10 0.3(4)
C8 C9 C10 C11 -1.1(4)
C9 C10 C11 C12 0.7(4)
C8 C7 C12 C11 -1.3(4)
P1 C7 C12 C11 177.0(2)
C10 C11 C12 C7 0.5(4)
O1 P1 C13 C14 -140.54(18)
C7 P1 C13 C14 114.81(18)
Ni1 P1 C13 C14 -23.9(2)
O1 P1 C13 C18 37.19(18)
C7 P1 C13 C18 -67.46(18)
Ni1 P1 C13 C18 153.85(14)
C18 C13 C14 C15 -0.2(3)
P1 C13 C14 C15 177.50(17)
C13 C14 C15 C16 -0.3(3)
C14 C15 C16 C17 0.7(4)
C15 C16 C17 C18 -0.6(3)
C16 C17 C18 C13 0.2(3)
C14 C13 C18 C17 0.2(3)
P1 C13 C18 C17 -177.55(17)
O3 P2 C19 C24 157.95(17)
C25 P2 C19 C24 49.64(19)
Ni1 P2 C19 C24 -84.92(17)
O3 P2 C19 C20 -27.36(19)
C25 P2 C19 C20 -135.67(18)
Ni1 P2 C19 C20 89.78(18)
C24 C19 C20 C21 0.1(3)
P2 C19 C20 C21 -174.60(17)
C19 C20 C21 C22 0.0(3)
C20 C21 C22 C23 -0.4(4)
C21 C22 C23 C24 0.7(3)
C22 C23 C24 C19 -0.7(3)
C20 C19 C24 C23 0.3(3)
P2 C19 C24 C23 175.03(16)
O3 P2 C25 C30 117.20(17)
C19 P2 C25 C30 -136.38(17)
Ni1 P2 C25 C30 -1.6(2)
O3 P2 C25 C26 -62.01(18)
C19 P2 C25 C26 44.41(19)
Ni1 P2 C25 C26 179.21(14)
C30 C25 C26 C27 0.3(3)
P2 C25 C26 C27 179.49(16)
C25 C26 C27 C28 0.3(3)
C26 C27 C28 C29 -0.8(3)
C27 C28 C29 C30 0.7(3)
C26 C25 C30 C29 -0.3(3)
P2 C25 C30 C29 -179.54(17)
C28 C29 C30 C25 -0.2(3)
